data_4110109
loop_
_publ_author_name
'Hao Shen'
'Hoi-Shan Chan'
'Zuowei Xie'

_publ_section_title
;
 Reaction of [\s:\h5-(C9H6)C2B9H10]Zr(NMe2)(DME) with Guanidines:
 Metallacarborane-Mediated C-N Bond Cleavage and 1,5-Sigmatropic
 Rearrangement
;
_journal_name_full 'Journal of the American Chemical Society'
_journal_page_first 12934
_journal_page_last 12935
_journal_paper_doi 10.1021/ja0754498
_journal_volume 129
_journal_year 2007
_chemical_formula_sum 'C34 H58 B9 N5 Zr'
_chemical_formula_weight 725.36
_chemical_name_systematic
; 
 ? 
;
_space_group_IT_number 14
_symmetry_cell_setting monoclinic
_symmetry_space_group_name_Hall '-P 2ybc'
_symmetry_space_group_name_H-M 'P 1 21/c 1'
_atom_sites_solution_hydrogens geom
_atom_sites_solution_primary direct
_atom_sites_solution_secondary difmap
_audit_creation_method SHELXL-97
_cell_angle_alpha 90.00
_cell_angle_beta 93.426(3)
_cell_angle_gamma 90.00
_cell_formula_units_Z 4
_cell_length_a 15.9845(18)
_cell_length_b 11.8691(14)
_cell_length_c 21.506(3)
_cell_measurement_reflns_used 972
_cell_measurement_temperature 293(2)
_cell_measurement_theta_max 21.94
_cell_measurement_theta_min 2.22
_cell_volume 4072.9(9)
_computing_cell_refinement 'Bruker SMART'
_computing_data_collection 'Bruker SMART'
_computing_data_reduction 'Bruker SAINT'
_computing_molecular_graphics 'Bruker SHELXTL'
_computing_publication_material 'Bruker SHELXTL'
_computing_structure_refinement 'SHELXL-97 (Sheldrick, 1997)'
_computing_structure_solution 'SHELXS-97 (Sheldrick, 1990)'
_diffrn_ambient_temperature 293(2)
_diffrn_measured_fraction_theta_full 0.999
_diffrn_measured_fraction_theta_max 0.999
_diffrn_measurement_device_type 'BRUKER SMART CCD DIFFRACTOMETER'
_diffrn_measurement_method 'OMEGA SCAN'
_diffrn_radiation_monochromator graphite
_diffrn_radiation_source 'fine-focus sealed tube'
_diffrn_radiation_type MoK\a
_diffrn_radiation_wavelength 0.71073
_diffrn_reflns_av_R_equivalents 0.2374
_diffrn_reflns_av_sigmaI/netI 0.1601
_diffrn_reflns_limit_h_max 19
_diffrn_reflns_limit_h_min -18
_diffrn_reflns_limit_k_max 14
_diffrn_reflns_limit_k_min -14
_diffrn_reflns_limit_l_max 25
_diffrn_reflns_limit_l_min -14
_diffrn_reflns_number 21678
_diffrn_reflns_theta_full 25.00
_diffrn_reflns_theta_max 25.00
_diffrn_reflns_theta_min 1.90
_exptl_absorpt_coefficient_mu 0.300
_exptl_absorpt_correction_T_max 1.0000
_exptl_absorpt_correction_T_min 0.9154
_exptl_absorpt_correction_type sadabs
_exptl_crystal_colour orange
_exptl_crystal_density_diffrn 1.183
_exptl_crystal_density_meas 0
_exptl_crystal_description prism
_exptl_crystal_F_000 1528
_exptl_crystal_size_max 0.30
_exptl_crystal_size_mid 0.20
_exptl_crystal_size_min 0.10
_refine_diff_density_max 0.915
_refine_diff_density_min -0.866
_refine_diff_density_rms 0.089
_refine_ls_extinction_method none
_refine_ls_goodness_of_fit_ref 0.932
_refine_ls_hydrogen_treatment riding
_refine_ls_matrix_type full
_refine_ls_number_parameters 442
_refine_ls_number_reflns 7165
_refine_ls_number_restraints 7
_refine_ls_restrained_S_all 0.937
_refine_ls_R_factor_all 0.1138
_refine_ls_R_factor_gt 0.0686
_refine_ls_shift/su_max 0.012
_refine_ls_shift/su_mean 0.001
_refine_ls_structure_factor_coef Fsqd
_refine_ls_weighting_details 'calc w=1/[\s^2^(Fo^2^)+(0.0673P)^2^+0.0000P] where P=(Fo^2^+2Fc^2^)/3'
_refine_ls_weighting_scheme calc
_refine_ls_wR_factor_gt 0.1651
_refine_ls_wR_factor_ref 0.1981
_reflns_number_gt 4052
_reflns_number_total 7165
_reflns_threshold_expression >2sigma(I)
_cod_data_source_file ja0754498si20070721_070318_3.cif
_cod_data_source_block 5a
_cod_original_cell_volume 4072.9(8)
_cod_database_code 4110109

loop_
_symmetry_equiv_pos_as_xyz
'x, y, z'
'-x, y+1/2, -z+1/2'
'-x, -y, -z'
'x, -y-1/2, z-1/2'

loop_
_atom_site_label
_atom_site_type_symbol
_atom_site_fract_x
_atom_site_fract_y
_atom_site_fract_z
_atom_site_U_iso_or_equiv
_atom_site_adp_type
_atom_site_occupancy
_atom_site_symmetry_multiplicity
_atom_site_calc_flag
_atom_site_refinement_flags
Zr1 Zr 0.26508(3) 0.25424(4) 0.027653(19) 0.04178(19) Uani 1 1 d .
N1 N 0.2869(3) 0.5875(4) 0.09806(19) 0.0595(12) Uani 1 1 d .
N2 N 0.2477(2) 0.4264(3) 0.04021(17) 0.0467(10) Uani 1 1 d .
N3 N 0.3015(2) 0.1995(4) 0.12300(16) 0.0436(9) Uani 1 1 d .
N4 N 0.1668(3) 0.2004(4) 0.08678(18) 0.0512(10) Uani 1 1 d .
N5 N 0.1995(3) 0.1298(4) 0.19006(18) 0.0578(11) Uani 1 1 d .
C1 C 0.3624(3) 0.2311(4) -0.0591(2) 0.0500(13) Uani 1 1 d .
C2 C 0.3763(3) 0.1266(4) -0.0127(2) 0.0517(13) Uani 1 1 d .
H2 H 0.4204 0.1304 0.0285 0.062 Uiso 1 1 calc R
C11 C 0.3915(3) 0.3415(4) -0.0362(2) 0.0479(13) Uani 1 1 d .
C12 C 0.3854(3) 0.4503(4) -0.0694(2) 0.0519(13) Uani 1 1 d .
C13 C 0.3773(4) 0.4750(5) -0.1331(2) 0.0678(16) Uani 1 1 d .
H13A H 0.3745 0.4181 -0.1629 0.081 Uiso 1 1 calc R
C14 C 0.3736(4) 0.5869(6) -0.1500(3) 0.0775(18) Uani 1 1 d .
H14A H 0.3689 0.6053 -0.1921 0.093 Uiso 1 1 calc R
C15 C 0.3765(4) 0.6727(5) -0.1068(3) 0.0768(18) Uani 1 1 d .
H15A H 0.3732 0.7473 -0.1199 0.092 Uiso 1 1 calc R
C16 C 0.3844(3) 0.6477(5) -0.0441(3) 0.0620(15) Uani 1 1 d .
H16A H 0.3858 0.7048 -0.0145 0.074 Uiso 1 1 calc R
C17 C 0.3902(3) 0.5363(5) -0.0262(2) 0.0521(13) Uani 1 1 d .
C18 C 0.3944(3) 0.4866(4) 0.0385(2) 0.0479(12) Uani 1 1 d .
H18A H 0.4398 0.5185 0.0657 0.057 Uiso 1 1 calc R
C19 C 0.4058(3) 0.3644(4) 0.0263(2) 0.0459(12) Uani 1 1 d .
H19 H 0.4205 0.3109 0.0566 0.055 Uiso 1 1 calc R
C20 C 0.3065(3) 0.5068(4) 0.0634(2) 0.0489(12) Uani 1 1 d .
C21 C 0.3465(4) 0.6741(5) 0.1192(3) 0.0702(16) Uani 1 1 d .
H21A H 0.3959 0.6704 0.0943 0.084 Uiso 1 1 calc R
C22 C 0.3051(5) 0.7887(6) 0.1104(4) 0.107(3) Uani 1 1 d .
H22A H 0.2897 0.8003 0.0670 0.160 Uiso 1 1 calc R
H22B H 0.3436 0.8465 0.1248 0.160 Uiso 1 1 calc R
H22C H 0.2558 0.7917 0.1338 0.160 Uiso 1 1 calc R
C23 C 0.3731(6) 0.6536(6) 0.1877(3) 0.123(3) Uani 1 1 d .
H23A H 0.3998 0.5814 0.1920 0.184 Uiso 1 1 calc R
H23B H 0.3246 0.6553 0.2119 0.184 Uiso 1 1 calc R
H23C H 0.4116 0.7113 0.2020 0.184 Uiso 1 1 calc R
C24 C 0.1611(4) 0.4617(5) 0.0271(3) 0.0701(17) Uani 1 1 d .
H24A H 0.1330 0.3971 0.0067 0.084 Uiso 1 1 calc R
C25 C 0.1542(4) 0.5568(6) -0.0203(4) 0.108(3) Uani 1 1 d .
H25A H 0.1857 0.5377 -0.0555 0.163 Uiso 1 1 calc R
H25B H 0.1762 0.6249 -0.0016 0.163 Uiso 1 1 calc R
H25C H 0.0965 0.5678 -0.0338 0.163 Uiso 1 1 calc R
C26 C 0.1128(4) 0.4843(6) 0.0862(4) 0.103(3) Uani 1 1 d .
H26A H 0.1185 0.4207 0.1136 0.155 Uiso 1 1 calc R
H26B H 0.0546 0.4963 0.0744 0.155 Uiso 1 1 calc R
H26C H 0.1353 0.5501 0.1070 0.155 Uiso 1 1 calc R
C27 C 0.2217(3) 0.1750(4) 0.1351(2) 0.0478(12) Uani 1 1 d .
C28 C 0.3665(3) 0.2110(5) 0.1741(2) 0.0504(13) Uani 1 1 d .
H28A H 0.3430 0.1804 0.2116 0.061 Uiso 1 1 calc R
C29 C 0.3879(4) 0.3331(5) 0.1875(2) 0.0725(18) Uani 1 1 d .
H29A H 0.3376 0.3737 0.1953 0.109 Uiso 1 1 calc R
H29B H 0.4132 0.3654 0.1522 0.109 Uiso 1 1 calc R
H29C H 0.4263 0.3376 0.2234 0.109 Uiso 1 1 calc R
C30 C 0.4421(4) 0.1402(6) 0.1615(3) 0.0812(19) Uani 1 1 d .
H30A H 0.4250 0.0635 0.1543 0.122 Uiso 1 1 calc R
H30B H 0.4818 0.1435 0.1968 0.122 Uiso 1 1 calc R
H30C H 0.4677 0.1686 0.1254 0.122 Uiso 1 1 calc R
C31 C 0.0817(4) 0.1497(5) 0.0845(3) 0.0699(17) Uani 1 1 d .
H31A H 0.0582 0.1623 0.1249 0.084 Uiso 1 1 calc R
C32 C 0.0844(4) 0.0240(5) 0.0734(3) 0.091(2) Uani 1 1 d .
H32A H 0.1193 -0.0109 0.1058 0.136 Uiso 1 1 calc R
H32B H 0.1070 0.0095 0.0338 0.136 Uiso 1 1 calc R
H32C H 0.0288 -0.0062 0.0736 0.136 Uiso 1 1 calc R
C33 C 0.0258(4) 0.2102(6) 0.0349(3) 0.087(2) Uani 1 1 d .
H33A H 0.0242 0.2892 0.0443 0.130 Uiso 1 1 calc R
H33B H -0.0299 0.1798 0.0346 0.130 Uiso 1 1 calc R
H33C H 0.0478 0.1995 -0.0052 0.130 Uiso 1 1 calc R
C34 C 0.1333(4) 0.1792(6) 0.2246(3) 0.088(2) Uani 1 1 d .
H34A H 0.1121 0.2453 0.2033 0.132 Uiso 1 1 calc R
H34B H 0.1552 0.1993 0.2656 0.132 Uiso 1 1 calc R
H34C H 0.0887 0.1255 0.2276 0.132 Uiso 1 1 calc R
C35 C 0.2391(4) 0.0297(5) 0.2154(3) 0.0753(18) Uani 1 1 d .
H35A H 0.2813 0.0049 0.1886 0.113 Uiso 1 1 calc R
H35B H 0.1979 -0.0285 0.2187 0.113 Uiso 1 1 calc R
H35C H 0.2646 0.0458 0.2560 0.113 Uiso 1 1 calc R
C36 C 0.9988(8) 0.2599(12) 0.3528(6) 0.230(8) Uani 1 1 d D
H36A H 0.9805 0.1945 0.3745 0.345 Uiso 1 1 calc R
H36B H 0.9910 0.3257 0.3778 0.345 Uiso 1 1 calc R
H36C H 1.0570 0.2522 0.3450 0.345 Uiso 1 1 calc R
C37 C 0.9495(7) 0.2711(10) 0.2934(4) 0.130(4) Uani 1 1 d D
C38 C 0.8897(8) 0.2060(12) 0.2652(6) 0.195(6) Uani 1 1 d D
H38A H 0.8702 0.1467 0.2886 0.235 Uiso 1 1 calc R
C39 C 0.8546(9) 0.2166(13) 0.2066(6) 0.212(7) Uani 1 1 d D
H39A H 0.8163 0.1687 0.1859 0.254 Uiso 1 1 calc R
C40 C 0.8888(11) 0.3153(13) 0.1847(7) 0.263(14) Uani 1 1 d D
H40A H 0.8640 0.3362 0.1462 0.316 Uiso 1 1 calc R
C41 C 0.9499(10) 0.3901(15) 0.2053(9) 0.234(11) Uani 1 1 d D
H41A H 0.9685 0.4488 0.1810 0.281 Uiso 1 1 calc R
C42 C 0.9812(9) 0.3698(11) 0.2656(8) 0.234(9) Uani 1 1 d D
H42A H 1.0200 0.4170 0.2864 0.280 Uiso 1 1 calc R
B3 B 0.2912(4) 0.0501(5) -0.0073(3) 0.0536(16) Uani 1 1 d .
H3 H 0.2748 0.0012 0.0337 0.064 Uiso 1 1 calc R
B4 B 0.2151(4) 0.1131(5) -0.0592(3) 0.0559(16) Uani 1 1 d .
H4 H 0.1473 0.1056 -0.0541 0.067 Uiso 1 1 calc R
B5 B 0.2610(4) 0.2314(5) -0.0898(3) 0.0565(17) Uani 1 1 d .
H5 H 0.2239 0.3056 -0.1049 0.068 Uiso 1 1 calc R
B6 B 0.4235(5) 0.1226(6) -0.0835(3) 0.0624(18) Uani 1 1 d .
H6 H 0.4909 0.1273 -0.0907 0.075 Uiso 1 1 calc R
B7 B 0.3753(5) 0.0033(5) -0.0504(3) 0.0631(18) Uani 1 1 d .
H7 H 0.4129 -0.0711 -0.0364 0.076 Uiso 1 1 calc R
B8 B 0.2707(5) -0.0071(6) -0.0826(3) 0.070(2) Uani 1 1 d .
H8 H 0.2395 -0.0890 -0.0902 0.084 Uiso 1 1 calc R
B9 B 0.2532(5) 0.1074(5) -0.1343(3) 0.068(2) Uani 1 1 d .
H9 H 0.2106 0.1007 -0.1762 0.082 Uiso 1 1 calc R
B10 B 0.3467(5) 0.1869(6) -0.1347(3) 0.0643(19) Uani 1 1 d .
H10 H 0.3650 0.2338 -0.1758 0.077 Uiso 1 1 calc R
B11 B 0.3521(5) 0.0393(6) -0.1296(3) 0.073(2) Uani 1 1 d .
H11 H 0.3735 -0.0123 -0.1681 0.088 Uiso 1 1 calc R

loop_
_atom_site_aniso_label
_atom_site_aniso_U_11
_atom_site_aniso_U_22
_atom_site_aniso_U_33
_atom_site_aniso_U_23
_atom_site_aniso_U_13
_atom_site_aniso_U_12
Zr1 0.0512(3) 0.0412(3) 0.0319(3) -0.0018(2) -0.00605(18) 0.0033(2)
N1 0.081(3) 0.046(2) 0.053(3) -0.007(2) 0.007(2) -0.002(2)
N2 0.047(2) 0.047(2) 0.046(2) -0.0051(19) -0.0014(18) 0.0039(19)
N3 0.043(2) 0.056(2) 0.032(2) 0.0010(19) -0.0014(17) -0.002(2)
N4 0.051(3) 0.054(2) 0.048(2) -0.004(2) -0.0023(19) 0.000(2)
N5 0.070(3) 0.059(3) 0.045(2) 0.011(2) 0.012(2) 0.003(2)
C1 0.066(3) 0.051(3) 0.033(2) -0.002(2) 0.000(2) 0.012(3)
C2 0.064(3) 0.056(3) 0.034(3) 0.001(2) -0.004(2) 0.018(3)
C11 0.045(3) 0.059(3) 0.039(3) -0.005(2) -0.002(2) 0.008(2)
C12 0.054(3) 0.057(3) 0.045(3) 0.006(3) 0.002(2) -0.003(3)
C13 0.092(5) 0.069(4) 0.042(3) 0.004(3) 0.001(3) -0.013(3)
C14 0.097(5) 0.080(4) 0.055(4) 0.022(3) -0.001(3) -0.018(4)
C15 0.080(4) 0.064(4) 0.085(5) 0.020(4) -0.009(4) -0.014(3)
C16 0.060(4) 0.063(4) 0.063(4) 0.006(3) 0.005(3) -0.010(3)
C17 0.047(3) 0.055(3) 0.054(3) 0.003(3) -0.001(2) -0.005(3)
C18 0.048(3) 0.053(3) 0.041(3) -0.004(2) -0.003(2) 0.001(2)
C19 0.054(3) 0.052(3) 0.032(2) 0.001(2) 0.000(2) 0.009(2)
C20 0.063(3) 0.044(3) 0.040(3) 0.005(2) -0.002(2) 0.002(3)
C21 0.085(4) 0.055(3) 0.071(4) -0.017(3) 0.005(3) -0.007(3)
C22 0.134(7) 0.054(4) 0.134(7) -0.019(5) 0.016(5) 0.001(5)
C23 0.186(9) 0.106(6) 0.072(5) -0.010(4) -0.029(5) -0.043(6)
C24 0.059(4) 0.063(4) 0.086(4) -0.009(3) -0.010(3) 0.006(3)
C25 0.091(5) 0.092(5) 0.139(7) 0.043(5) -0.024(5) 0.012(4)
C26 0.072(5) 0.092(5) 0.149(7) -0.039(5) 0.036(5) 0.000(4)
C27 0.059(3) 0.043(3) 0.041(3) -0.004(2) 0.001(2) 0.003(3)
C28 0.052(3) 0.063(3) 0.035(3) 0.002(2) -0.003(2) -0.002(3)
C29 0.098(5) 0.078(4) 0.041(3) -0.004(3) -0.001(3) -0.018(4)
C30 0.076(4) 0.106(5) 0.059(4) 0.004(4) -0.018(3) 0.015(4)
C31 0.057(4) 0.086(4) 0.065(4) 0.000(3) -0.007(3) -0.017(3)
C32 0.101(5) 0.077(4) 0.091(5) 0.003(4) -0.021(4) -0.032(4)
C33 0.062(4) 0.094(5) 0.102(5) -0.008(4) -0.017(4) 0.000(4)
C34 0.102(5) 0.110(6) 0.055(4) -0.006(4) 0.028(3) 0.007(5)
C35 0.092(5) 0.074(4) 0.060(4) 0.014(3) 0.003(3) -0.004(4)
C36 0.181(14) 0.32(2) 0.186(14) -0.089(12) 0.000(11) 0.024(11)
C37 0.178(11) 0.142(8) 0.072(5) 0.015(6) 0.035(6) 0.074(8)
C38 0.151(11) 0.240(14) 0.195(14) -0.114(12) 0.003(9) -0.022(11)
C39 0.177(13) 0.31(2) 0.139(11) -0.074(13) -0.044(10) 0.046(14)
C40 0.35(3) 0.28(3) 0.173(13) 0.134(17) 0.177(16) 0.20(2)
C41 0.23(2) 0.167(15) 0.33(2) 0.069(16) 0.201(19) 0.094(13)
C42 0.277(18) 0.228(16) 0.212(15) 0.082(13) 0.147(15) 0.191(15)
B3 0.072(4) 0.043(3) 0.044(3) -0.005(3) -0.006(3) 0.005(3)
B4 0.072(4) 0.046(3) 0.048(3) -0.001(3) -0.007(3) 0.000(3)
B5 0.079(5) 0.052(4) 0.037(3) -0.005(3) -0.012(3) 0.008(3)
B6 0.081(5) 0.065(4) 0.043(3) -0.008(3) 0.011(3) 0.016(4)
B7 0.087(5) 0.049(4) 0.053(4) -0.010(3) -0.001(3) 0.016(3)
B8 0.105(6) 0.053(4) 0.052(4) -0.013(3) -0.009(4) 0.003(4)
B9 0.103(6) 0.058(4) 0.042(3) -0.012(3) -0.014(3) 0.003(4)
B10 0.087(5) 0.069(4) 0.036(3) -0.015(3) -0.004(3) 0.009(4)
B11 0.101(6) 0.067(4) 0.050(4) -0.015(3) -0.007(4) 0.017(4)

loop_
_atom_type_symbol
_atom_type_description
_atom_type_scat_dispersion_real
_atom_type_scat_dispersion_imag
_atom_type_scat_source
C C 0.0033 0.0016 'International Tables Vol C Tables 4.2.6.8 and 6.1.1.4'
H H 0.0000 0.0000 'International Tables Vol C Tables 4.2.6.8 and 6.1.1.4'
B B 0.0013 0.0007 'International Tables Vol C Tables 4.2.6.8 and 6.1.1.4'
N N 0.0061 0.0033 'International Tables Vol C Tables 4.2.6.8 and 6.1.1.4'
Zr Zr -2.9673 0.5597 'International Tables Vol C Tables 4.2.6.8 and 6.1.1.4'

loop_
_geom_angle_atom_site_label_1
_geom_angle_atom_site_label_2
_geom_angle_atom_site_label_3
_geom_angle
N2 Zr1 N4 96.10(16)
N2 Zr1 N3 101.49(15)
N4 Zr1 N3 61.81(14)
N2 Zr1 C1 107.25(16)
N4 Zr1 C1 154.42(17)
N3 Zr1 C1 121.27(15)
N2 Zr1 C2 137.25(17)
N4 Zr1 C2 124.87(16)
N3 Zr1 C2 89.47(15)
C1 Zr1 C2 36.95(15)
N2 Zr1 B5 103.79(17)
N4 Zr1 B5 125.04(19)
N3 Zr1 B5 152.55(18)
C1 Zr1 B5 39.65(19)
C2 Zr1 B5 64.59(18)
N2 Zr1 B3 170.18(16)
N4 Zr1 B3 91.68(19)
N3 Zr1 B3 87.45(17)
C1 Zr1 B3 64.08(19)
C2 Zr1 B3 37.58(19)
B5 Zr1 B3 66.70(19)
N2 Zr1 C19 68.31(15)
N4 Zr1 C19 143.96(14)
N3 Zr1 C19 88.73(14)
C1 Zr1 C19 58.21(15)
C2 Zr1 C19 70.81(16)
B5 Zr1 C19 90.77(18)
B3 Zr1 C19 108.27(18)
N2 Zr1 B4 133.50(16)
N4 Zr1 B4 91.68(19)
N3 Zr1 B4 122.23(16)
C1 Zr1 B4 64.75(19)
C2 Zr1 B4 63.84(19)
B5 Zr1 B4 39.38(19)
B3 Zr1 B4 39.91(18)
C19 Zr1 B4 122.96(18)
N2 Zr1 C27 101.13(15)
N4 Zr1 C27 30.96(15)
N3 Zr1 C27 30.87(14)
C1 Zr1 C27 145.21(15)
C2 Zr1 C27 108.40(15)
B5 Zr1 C27 147.70(18)
B3 Zr1 C27 88.61(18)
C19 Zr1 C27 117.60(14)
B4 Zr1 C27 108.41(17)
N2 Zr1 C11 78.46(15)
N4 Zr1 C11 173.17(15)
N3 Zr1 C11 114.92(14)
C1 Zr1 C11 32.27(14)
C2 Zr1 C11 59.69(16)
B5 Zr1 C11 60.86(18)
B3 Zr1 C11 94.18(19)
C19 Zr1 C11 29.91(13)
B4 Zr1 C11 95.07(18)
C27 Zr1 C11 145.61(15)
C20 N1 C21 122.5(5)
C20 N2 C24 118.7(4)
C20 N2 Zr1 128.2(3)
C24 N2 Zr1 112.9(3)
C27 N3 C28 120.6(4)
C27 N3 Zr1 92.5(3)
C28 N3 Zr1 143.6(3)
C27 N4 C31 119.1(4)
C27 N4 Zr1 93.3(3)
C31 N4 Zr1 142.3(3)
C27 N5 C35 121.5(5)
C27 N5 C34 121.3(5)
C35 N5 C34 117.2(5)
C11 C1 C2 117.1(4)
C11 C1 B10 128.2(5)
C2 C1 B10 111.2(4)
C11 C1 B5 113.6(4)
C2 C1 B5 109.6(4)
B10 C1 B5 63.5(4)
C11 C1 B6 126.8(5)
C2 C1 B6 63.2(3)
B10 C1 B6 62.2(3)
B5 C1 B6 115.2(4)
C11 C1 Zr1 81.4(3)
C2 C1 Zr1 72.0(3)
B10 C1 Zr1 132.5(4)
B5 C1 Zr1 70.9(3)
B6 C1 Zr1 134.2(3)
C1 C2 B3 112.8(4)
C1 C2 B7 112.3(4)
B3 C2 B7 64.3(4)
C1 C2 B6 61.7(3)
B3 C2 B6 116.8(4)
B7 C2 B6 62.9(4)
C1 C2 Zr1 71.0(3)
B3 C2 Zr1 72.9(3)
B7 C2 Zr1 134.7(4)
B6 C2 Zr1 131.9(3)
C19 C11 C1 122.3(5)
C19 C11 C12 107.7(4)
C1 C11 C12 127.5(4)
C19 C11 Zr1 70.5(3)
C1 C11 Zr1 66.3(3)
C12 C11 Zr1 123.3(3)
C17 C12 C13 120.2(5)
C17 C12 C11 108.8(4)
C13 C12 C11 131.1(5)
C14 C13 C12 117.4(6)
C15 C14 C13 122.4(5)
C14 C15 C16 119.9(6)
C17 C16 C15 118.7(6)
C16 C17 C12 121.5(5)
C16 C17 C18 129.1(5)
C12 C17 C18 109.2(4)
C19 C18 C17 102.6(4)
C19 C18 C20 109.5(4)
C17 C18 C20 105.4(4)
C11 C19 C18 110.4(4)
C11 C19 Zr1 79.6(3)
C18 C19 Zr1 111.9(3)
N1 C20 N2 122.5(5)
N1 C20 C18 125.6(5)
N2 C20 C18 111.8(4)
N1 C21 C22 108.7(5)
N1 C21 C23 109.1(5)
C22 C21 C23 110.9(5)
N2 C24 C25 111.8(5)
N2 C24 C26 114.0(5)
C25 C24 C26 113.7(6)
N3 C27 N4 112.4(4)
N3 C27 N5 123.4(4)
N4 C27 N5 124.3(5)
N3 C27 Zr1 56.7(2)
N4 C27 Zr1 55.8(3)
N5 C27 Zr1 177.8(3)
N3 C28 C30 110.6(4)
N3 C28 C29 111.8(4)
C30 C28 C29 113.2(5)
N4 C31 C32 111.7(5)
N4 C31 C33 109.2(5)
C32 C31 C33 112.0(5)
C38 C37 C42 123.0(11)
C38 C37 C36 132.2(12)
C42 C37 C36 104.8(12)
C37 C38 C39 127.6(13)
C38 C39 C40 104.2(13)
C41 C40 C39 136.3(17)
C40 C41 C42 113.6(18)
C41 C42 C37 114.8(15)
C2 B3 B7 58.6(4)
C2 B3 B8 104.8(5)
B7 B3 B8 60.3(4)
C2 B3 B4 105.2(4)
B7 B3 B4 108.5(4)
B8 B3 B4 60.0(3)
C2 B3 Zr1 69.6(3)
B7 B3 Zr1 126.1(4)
B8 B3 Zr1 127.1(4)
B4 B3 Zr1 70.7(3)
B5 B4 B9 60.4(4)
B5 B4 B3 107.0(5)
B9 B4 B3 107.5(5)
B5 B4 B8 108.4(5)
B9 B4 B8 60.1(4)
B3 B4 B8 60.0(3)
B5 B4 Zr1 68.4(3)
B9 B4 Zr1 125.2(4)
B3 B4 Zr1 69.4(3)
B8 B4 Zr1 125.9(4)
C1 B5 B4 105.3(4)
C1 B5 B9 104.1(4)
B4 B5 B9 60.6(4)
C1 B5 B10 58.2(3)
B4 B5 B10 108.6(5)
B9 B5 B10 59.6(4)
C1 B5 Zr1 69.5(2)
B4 B5 Zr1 72.3(3)
B9 B5 Zr1 129.0(4)
B10 B5 Zr1 126.1(4)
C1 B6 C2 55.1(3)
C1 B6 B11 103.4(5)
C2 B6 B11 102.0(5)
C1 B6 B10 58.7(3)
C2 B6 B10 102.2(5)
B11 B6 B10 59.5(4)
C1 B6 B7 101.9(4)
C2 B6 B7 56.7(3)
B11 B6 B7 60.0(4)
B10 B6 B7 106.9(5)
C2 B7 B3 57.1(3)
C2 B7 B11 104.5(4)
B3 B7 B11 107.9(5)
C2 B7 B8 103.4(4)
B3 B7 B8 59.9(4)
B11 B7 B8 60.3(4)
C2 B7 B6 60.4(3)
B3 B7 B6 108.7(4)
B11 B7 B6 59.7(4)
B8 B7 B6 108.7(5)
B3 B8 B9 107.1(4)
B3 B8 B4 60.0(3)
B9 B8 B4 59.7(4)
B3 B8 B7 59.8(4)
B9 B8 B7 107.5(5)
B4 B8 B7 108.1(4)
B3 B8 B11 107.4(5)
B9 B8 B11 59.9(4)
B4 B8 B11 107.9(5)
B7 B8 B11 59.8(4)
B5 B9 B4 59.0(3)
B5 B9 B10 61.5(4)
B4 B9 B10 108.8(4)
B5 B9 B8 107.3(4)
B4 B9 B8 60.2(4)
B10 B9 B8 108.2(5)
B5 B9 B11 108.5(5)
B4 B9 B11 108.8(4)
B10 B9 B11 59.5(4)
B8 B9 B11 60.5(4)
C1 B10 B11 104.1(4)
C1 B10 B9 103.6(5)
B11 B10 B9 60.3(4)
C1 B10 B6 59.0(3)
B11 B10 B6 60.2(4)
B9 B10 B6 108.7(5)
C1 B10 B5 58.3(3)
B11 B10 B5 107.1(5)
B9 B10 B5 58.9(4)
B6 B10 B5 108.3(4)
B10 B11 B6 60.3(4)
B10 B11 B7 107.8(5)
B6 B11 B7 60.3(4)
B10 B11 B9 60.2(4)
B6 B11 B9 108.7(5)
B7 B11 B9 107.4(5)
B10 B11 B8 108.0(5)
B6 B11 B8 108.8(5)
B7 B11 B8 59.9(4)
B9 B11 B8 59.6(4)

loop_
_geom_bond_atom_site_label_1
_geom_bond_atom_site_label_2
_geom_bond_distance
Zr1 N2 2.082(4)
Zr1 N4 2.175(4)
Zr1 N3 2.196(3)
Zr1 C1 2.515(5)
Zr1 C2 2.529(5)
Zr1 B5 2.537(6)
Zr1 B3 2.579(6)
Zr1 C19 2.603(5)
Zr1 B4 2.599(6)
Zr1 C27 2.626(5)
Zr1 C11 2.716(5)
N1 C20 1.265(6)
N1 C21 1.457(7)
N2 C20 1.409(6)
N2 C24 1.458(6)
N3 C27 1.349(6)
N3 C28 1.473(5)
N4 C27 1.353(6)
N4 C31 1.485(7)
N5 C27 1.364(6)
N5 C35 1.439(7)
N5 C34 1.453(7)
C1 C11 1.466(7)
C1 C2 1.599(6)
C1 B10 1.712(7)
C1 B5 1.713(8)
C1 B6 1.717(8)
C2 B3 1.646(8)
C2 B7 1.673(8)
C2 B6 1.739(8)
C11 C19 1.377(6)
C11 C12 1.476(7)
C12 C17 1.380(7)
C12 C13 1.399(7)
C13 C14 1.378(8)
C14 C15 1.376(8)
C15 C16 1.379(7)
C16 C17 1.378(7)
C17 C18 1.510(6)
C18 C19 1.487(6)
C18 C20 1.552(7)
C21 C22 1.519(9)
C21 C23 1.528(8)
C24 C25 1.522(8)
C24 C26 1.548(8)
C28 C30 1.510(7)
C28 C29 1.512(7)
C31 C32 1.511(9)
C31 C33 1.529(8)
C36 C37 1.466(8)
C37 C38 1.345(8)
C37 C42 1.422(9)
C38 C39 1.354(9)
C39 C40 1.388(9)
C40 C41 1.374(10)
C41 C42 1.383(9)
B3 B7 1.767(9)
B3 B8 1.768(8)
B3 B4 1.767(8)
B4 B5 1.731(9)
B4 B9 1.760(9)
B4 B8 1.769(9)
B5 B9 1.757(8)
B5 B10 1.801(10)
B6 B11 1.769(10)
B6 B10 1.772(9)
B6 B7 1.780(10)
B7 B11 1.774(9)
B7 B8 1.775(10)
B8 B9 1.767(9)
B8 B11 1.783(11)
B9 B10 1.769(10)
B9 B11 1.772(10)
B10 B11 1.757(10)
